data_7226225
loop_
_publ_author_name
'Li, Xin'
'Li, Xiao-Ming'
'Li, Xiao-Dong'
'Xu, Gang-Ming'
'Liu, Yang'
'Wang, Bin-Gui'

_publ_section_title
;
 20-Nor-isopimarane cycloethers from the deep-sea sediment-derived fungus
 Aspergillus wentii SD-310
;
_journal_issue 79
_journal_name_full 'RSC Adv.'
_journal_page_first 75981
_journal_paper_doi 10.1039/C6RA17638K
_journal_volume 6
_journal_year 2016
_chemical_formula_sum 'C19 H26 O4'
_chemical_formula_weight 318.40
_chemical_name_systematic 'asperether C'
_space_group_IT_number 4
_symmetry_cell_setting monoclinic
_symmetry_space_group_name_Hall 'P 2yb'
_symmetry_space_group_name_H-M 'P 1 21 1'
_atom_sites_solution_hydrogens geom
_atom_sites_solution_primary direct
_atom_sites_solution_secondary difmap
_audit_creation_method SHELXL-97
_audit_update_record
;
2016-02-17 deposited with the CCDC.
2016-08-01 downloaded from the CCDC.
;
_cell_angle_alpha 90.00
_cell_angle_beta 90.3980(10)
_cell_angle_gamma 90.00
_cell_formula_units_Z 4
_cell_length_a 11.1182(10)
_cell_length_b 12.8745(11)
_cell_length_c 11.7116(8)
_cell_measurement_reflns_used 434
_cell_measurement_temperature 293(2)
_cell_measurement_theta_max 68.7030
_cell_measurement_theta_min 4.0550
_cell_volume 1676.4(2)
_computing_cell_refinement 'Bruker FRAMBO'
_computing_data_collection 'Bruker FRAMBO'
_computing_data_reduction 'Bruker SAINT'
_computing_molecular_graphics 'Bruker SHELXTL'
_computing_publication_material 'Bruker SHELXTL'
_computing_structure_refinement 'SHELXL-97 (Sheldrick, 1997)'
_computing_structure_solution 'SHELXS-97 (Sheldrick, 1990)'
_diffrn_ambient_temperature 293(2)
_diffrn_measured_fraction_theta_full 1.000
_diffrn_measured_fraction_theta_max 1.000
_diffrn_measurement_device_type 'CCD area detector'
_diffrn_measurement_method 'phi and omega scans'
_diffrn_radiation_monochromator graphite
_diffrn_radiation_source 'fine-focus sealed tube'
_diffrn_radiation_type CuK\a
_diffrn_radiation_wavelength 1.54178
_diffrn_reflns_av_R_equivalents 0.0662
_diffrn_reflns_av_sigmaI/netI 0.1187
_diffrn_reflns_limit_h_max 13
_diffrn_reflns_limit_h_min -13
_diffrn_reflns_limit_k_max 10
_diffrn_reflns_limit_k_min -15
_diffrn_reflns_limit_l_max 13
_diffrn_reflns_limit_l_min -13
_diffrn_reflns_number 5644
_diffrn_reflns_theta_full 65.94
_diffrn_reflns_theta_max 65.94
_diffrn_reflns_theta_min 3.77
_exptl_absorpt_coefficient_mu 0.702
_exptl_absorpt_correction_T_max 0.9331
_exptl_absorpt_correction_T_min 0.7913
_exptl_absorpt_correction_type none
_exptl_crystal_density_diffrn 1.262
_exptl_crystal_density_method 'not measured'
_exptl_crystal_F_000 688
_exptl_crystal_size_max 0.35
_exptl_crystal_size_mid 0.13
_exptl_crystal_size_min 0.10
_refine_diff_density_max 0.235
_refine_diff_density_min -0.216
_refine_diff_density_rms 0.054
_refine_ls_abs_structure_details 'Flack H D (1983), Acta Cryst. A39, 876-881'
_refine_ls_abs_structure_Flack 0.5(4)
_refine_ls_extinction_coef 0.0096(4)
_refine_ls_extinction_expression Fc^*^=kFc[1+0.001xFc^2^\l^3^/sin(2\q)]^-1/4^
_refine_ls_extinction_method SHELXL
_refine_ls_goodness_of_fit_ref 1.003
_refine_ls_hydrogen_treatment mixed
_refine_ls_matrix_type full
_refine_ls_number_parameters 455
_refine_ls_number_reflns 3793
_refine_ls_number_restraints 1
_refine_ls_restrained_S_all 1.003
_refine_ls_R_factor_all 0.1054
_refine_ls_R_factor_gt 0.0630
_refine_ls_shift/su_max 0.001
_refine_ls_shift/su_mean 0.000
_refine_ls_structure_factor_coef Fsqd
_refine_ls_weighting_details 'calc w=1/[\s^2^(Fo^2^)+(0.0320P)^2^+0.0000P] where P=(Fo^2^+2Fc^2^)/3'
_refine_ls_weighting_scheme calc
_refine_ls_wR_factor_gt 0.1096
_refine_ls_wR_factor_ref 0.1375
_reflns_number_gt 2423
_reflns_number_total 3793
_reflns_threshold_expression >2sigma(I)
_cod_data_source_file c6ra17638k2.cif
_cod_data_source_block 150503e
_cod_depositor_comments
;
The following automatic conversions were performed:

'_symmetry_cell_setting' value 'Monoclinic' changed to 'monoclinic'
according to
/usr/data/users/saulius/crontab/automatic-downloads/rss-feeds/RSC/lib/dictionaries/cif_core.dic
dictionary named 'cif_core.dic' version 2.4.2 from 2011-04-26.

Automatic conversion script
Id: cif_fix_values 4268 2015-11-12 08:31:59Z antanas 
;
_cod_original_sg_symbol_H-M P2(1)
_cod_database_code 7226225

loop_
_symmetry_equiv_pos_as_xyz
'x, y, z'
'-x, y+1/2, -z'

loop_
_atom_site_label
_atom_site_type_symbol
_atom_site_fract_x
_atom_site_fract_y
_atom_site_fract_z
_atom_site_U_iso_or_equiv
_atom_site_adp_type
_atom_site_occupancy
_atom_site_symmetry_multiplicity
_atom_site_calc_flag
_atom_site_refinement_flags
_atom_site_disorder_assembly
_atom_site_disorder_group
O1 O 0.0519(4) 0.4342(4) 0.2456(3) 0.0453(12) Uani 1 1 d . . .
O2 O 0.2700(6) 0.4703(4) 0.0264(4) 0.0684(17) Uani 1 1 d . . .
H2 H 0.2775 0.5211 -0.0152 0.103 Uiso 1 1 calc R . .
O3 O -0.0012(4) 0.4923(4) 0.4934(4) 0.0481(13) Uani 1 1 d . . .
H3 H -0.0378 0.5017 0.5531 0.072 Uiso 1 1 calc R . .
O4 O 0.2707(5) 0.2751(4) 0.9295(4) 0.0549(14) Uani 1 1 d . . .
H4 H 0.2692 0.3235 0.9750 0.082 Uiso 1 1 calc R . .
O5 O 0.7524(4) 0.1561(4) 0.0736(4) 0.0448(12) Uani 1 1 d . . .
O6 O 0.9859(4) 0.2319(4) 0.2675(5) 0.0540(14) Uani 1 1 d . . .
H6 H 1.0134 0.2891 0.2840 0.081 Uiso 1 1 calc R . .
O7 O 0.4904(4) 0.2072(4) 0.0112(4) 0.0493(13) Uani 1 1 d . . .
H7 H 0.4245 0.2199 -0.0175 0.074 Uiso 1 1 calc R . .
O8 O 0.1240(4) 0.0579(4) 0.3095(4) 0.0503(13) Uani 1 1 d . . .
H8 H 0.0852 0.1111 0.2983 0.075 Uiso 1 1 calc R . .
C1 C 0.0803(6) 0.4527(6) 0.1276(5) 0.0482(18) Uani 1 1 d . . .
H1A H 0.0227 0.5005 0.0939 0.058 Uiso 1 1 calc R . .
H1B H 0.0780 0.3882 0.0850 0.058 Uiso 1 1 calc R . .
C2 C 0.2050(6) 0.4987(6) 0.1249(5) 0.0476(19) Uani 1 1 d . . .
H2A H 0.1994 0.5746 0.1290 0.057 Uiso 1 1 calc R . .
C3 C 0.2622(6) 0.4576(6) 0.2350(5) 0.0433(17) Uani 1 1 d . . .
C4 C 0.1560(5) 0.4620(5) 0.3160(5) 0.0349(15) Uani 1 1 d . . .
H4A H 0.1461 0.5341 0.3411 0.042 Uiso 1 1 calc R . .
C5 C 0.1614(5) 0.3945(5) 0.4196(5) 0.0331(15) Uani 1 1 d . . .
C6 C 0.2422(6) 0.3139(5) 0.4314(5) 0.0352(15) Uani 1 1 d . . .
C7 C 0.3310(6) 0.2909(6) 0.3357(5) 0.0452(18) Uani 1 1 d . . .
H7A H 0.3344 0.2163 0.3239 0.054 Uiso 1 1 calc R . .
H7B H 0.4105 0.3136 0.3595 0.054 Uiso 1 1 calc R . .
C8 C 0.2987(6) 0.3435(5) 0.2224(5) 0.0434(18) Uani 1 1 d . . .
H8A H 0.3673 0.3393 0.1719 0.052 Uiso 1 1 calc R . .
H8B H 0.2329 0.3057 0.1868 0.052 Uiso 1 1 calc R . .
C9 C 0.0824(5) 0.4148(5) 0.5090(5) 0.0365(16) Uani 1 1 d . . .
C10 C 0.0908(6) 0.3582(5) 0.6108(5) 0.0361(16) Uani 1 1 d . . .
H10 H 0.0389 0.3726 0.6707 0.043 Uiso 1 1 calc R . .
C11 C 0.1769(6) 0.2805(5) 0.6224(5) 0.0369(16) Uani 1 1 d . A .
C12 C 0.2511(5) 0.2544(5) 0.5317(5) 0.0373(16) Uani 1 1 d . A .
C13 C 0.3347(6) 0.1615(6) 0.5361(5) 0.0445(18) Uani 1 1 d . . .
H13A H 0.3298 0.1248 0.4639 0.053 Uiso 0.57(3) 1 calc PR A 1
H13B H 0.4167 0.1860 0.5455 0.053 Uiso 0.57(3) 1 calc PR A 1
H13C H 0.4128 0.1806 0.5062 0.053 Uiso 0.43(3) 1 d PR A 2
H13D H 0.3023 0.1063 0.4887 0.053 Uiso 0.43(3) 1 d PR A 2
C14 C 0.307(2) 0.0883(17) 0.6295(18) 0.045(5) Uani 0.57(3) 1 d P A 1
H14A H 0.3683 0.0348 0.6342 0.054 Uiso 0.57(3) 1 calc PR A 1
H14B H 0.2299 0.0552 0.6156 0.054 Uiso 0.57(3) 1 calc PR A 1
C15 C 0.303(2) 0.1506(15) 0.7416(12) 0.043(5) Uani 0.57(3) 1 d P A 1
H15A H 0.3778 0.1892 0.7507 0.052 Uiso 0.57(3) 1 calc PR A 1
H15B H 0.2965 0.1032 0.8056 0.052 Uiso 0.57(3) 1 calc PR A 1
C14' C 0.349(3) 0.120(2) 0.663(2) 0.047(6) Uani 0.43(3) 1 d P A 2
H14C H 0.3792 0.0491 0.6610 0.056 Uiso 0.43(3) 1 calc PR A 2
H14D H 0.4082 0.1619 0.7030 0.056 Uiso 0.43(3) 1 calc PR A 2
C15' C 0.235(3) 0.1210(19) 0.7299(17) 0.044(6) Uani 0.43(3) 1 d P A 2
H15C H 0.1744 0.0793 0.6911 0.053 Uiso 0.43(3) 1 calc PR A 2
H15D H 0.2488 0.0914 0.8050 0.053 Uiso 0.43(3) 1 calc PR A 2
C16 C 0.1915(6) 0.2297(6) 0.7413(6) 0.0439(18) Uani 1 1 d . . .
C17 C 0.2476(6) 0.3135(6) 0.8162(5) 0.050(2) Uani 1 1 d . A .
H17A H 0.3225 0.3367 0.7826 0.060 Uiso 1 1 calc R . .
H17B H 0.1938 0.3727 0.8201 0.060 Uiso 1 1 calc R . .
C18 C 0.3684(7) 0.5233(6) 0.2767(6) 0.065(2) Uani 1 1 d . . .
H18A H 0.3414 0.5927 0.2923 0.097 Uiso 1 1 calc R . .
H18B H 0.4291 0.5252 0.2188 0.097 Uiso 1 1 calc R . .
H18C H 0.4014 0.4934 0.3451 0.097 Uiso 1 1 calc R . .
C19 C 0.083(2) 0.1775(18) 0.783(2) 0.050(5) Uani 0.57(3) 1 d P A 1
H19A H 0.0697 0.1147 0.7407 0.075 Uiso 0.57(3) 1 calc PR A 1
H19B H 0.0148 0.2227 0.7738 0.075 Uiso 0.57(3) 1 calc PR A 1
H19C H 0.0930 0.1611 0.8627 0.075 Uiso 0.57(3) 1 calc PR A 1
C19' C 0.059(3) 0.221(2) 0.801(3) 0.050(7) Uani 0.43(3) 1 d P A 2
H19D H 0.0043 0.1869 0.7499 0.075 Uiso 0.43(3) 1 calc PR A 2
H19E H 0.0300 0.2894 0.8182 0.075 Uiso 0.43(3) 1 calc PR A 2
H19F H 0.0661 0.1816 0.8705 0.075 Uiso 0.43(3) 1 calc PR A 2
C20 C 0.8756(6) 0.1768(6) 0.0987(5) 0.0445(18) Uani 1 1 d . . .
H20A H 0.9131 0.2125 0.0352 0.053 Uiso 1 1 calc R . .
H20B H 0.9187 0.1125 0.1126 0.053 Uiso 1 1 calc R . .
C21 C 0.8778(6) 0.2446(6) 0.2045(5) 0.0425(17) Uani 1 1 d . . .
H21 H 0.8719 0.3174 0.1805 0.051 Uiso 1 1 calc R . .
C22 C 0.7627(6) 0.2154(5) 0.2647(5) 0.0364(16) Uani 1 1 d . . .
C23 C 0.6785(5) 0.2011(5) 0.1637(5) 0.0363(16) Uani 1 1 d . . .
H23 H 0.6511 0.2698 0.1384 0.044 Uiso 1 1 calc R . .
C24 C 0.5706(5) 0.1337(5) 0.1810(5) 0.0350(15) Uani 1 1 d . . .
C25 C 0.5607(5) 0.0629(5) 0.2716(5) 0.0369(16) Uani 1 1 d . . .
C26 C 0.6593(5) 0.0620(6) 0.3626(5) 0.0426(17) Uani 1 1 d . . .
H26A H 0.6739 -0.0093 0.3855 0.051 Uiso 1 1 calc R . .
H26B H 0.6306 0.0992 0.4290 0.051 Uiso 1 1 calc R . .
C27 C 0.7784(6) 0.1100(5) 0.3257(6) 0.0443(18) Uani 1 1 d . . .
H27A H 0.8189 0.0622 0.2747 0.053 Uiso 1 1 calc R . .
H27B H 0.8293 0.1195 0.3924 0.053 Uiso 1 1 calc R . .
C28 C 0.4764(6) 0.1389(6) 0.0997(5) 0.0381(16) Uani 1 1 d . . .
C29 C 0.3757(6) 0.0786(5) 0.1122(5) 0.0398(17) Uani 1 1 d . . .
H29 H 0.3125 0.0856 0.0604 0.048 Uiso 1 1 calc R . .
C30 C 0.3660(5) 0.0062(5) 0.2021(5) 0.0357(15) Uani 1 1 d . . .
C31 C 0.4612(5) -0.0016(5) 0.2809(5) 0.0367(16) Uani 1 1 d . . .
C32 C 0.4574(6) -0.0851(5) 0.3722(5) 0.0409(17) Uani 1 1 d . . .
H32A H 0.5382 -0.1114 0.3850 0.049 Uiso 1 1 calc R . .
H32B H 0.4300 -0.0545 0.4431 0.049 Uiso 1 1 calc R . .
C33 C 0.3757(6) -0.1744(6) 0.3408(6) 0.0500(19) Uani 1 1 d . . .
H33A H 0.3702 -0.2225 0.4043 0.060 Uiso 1 1 calc R . .
H33B H 0.4082 -0.2115 0.2758 0.060 Uiso 1 1 calc R . .
C34 C 0.2520(6) -0.1327(6) 0.3114(6) 0.0464(18) Uani 1 1 d . . .
H34A H 0.2213 -0.0942 0.3761 0.056 Uiso 1 1 calc R . .
H34B H 0.1979 -0.1905 0.2971 0.056 Uiso 1 1 calc R . .
C35 C 0.2535(6) -0.0616(6) 0.2060(5) 0.0431(18) Uani 1 1 d . . .
C36 C 0.1393(6) 0.0039(6) 0.2039(5) 0.0457(19) Uani 1 1 d . . .
H36A H 0.1436 0.0538 0.1419 0.055 Uiso 1 1 calc R . .
H36B H 0.0704 -0.0406 0.1901 0.055 Uiso 1 1 calc R . .
C37 C 0.7226(6) 0.2986(6) 0.3464(6) 0.059(2) Uani 1 1 d . . .
H37A H 0.7141 0.3632 0.3061 0.088 Uiso 1 1 calc R . .
H37B H 0.7814 0.3063 0.4061 0.088 Uiso 1 1 calc R . .
H37C H 0.6467 0.2795 0.3789 0.088 Uiso 1 1 calc R . .
C38 C 0.2494(7) -0.1276(6) 0.0963(6) 0.065(2) Uani 1 1 d . . .
H38A H 0.3201 -0.1702 0.0925 0.097 Uiso 1 1 calc R . .
H38B H 0.2461 -0.0827 0.0309 0.097 Uiso 1 1 calc R . .
H38C H 0.1793 -0.1712 0.0971 0.097 Uiso 1 1 calc R . .

loop_
_atom_site_aniso_label
_atom_site_aniso_U_11
_atom_site_aniso_U_22
_atom_site_aniso_U_33
_atom_site_aniso_U_23
_atom_site_aniso_U_13
_atom_site_aniso_U_12
O1 0.048(3) 0.050(3) 0.038(2) 0.009(2) -0.003(2) -0.001(3)
O2 0.109(4) 0.054(3) 0.042(3) 0.006(3) 0.028(3) 0.003(4)
O3 0.048(3) 0.056(3) 0.041(2) 0.001(3) 0.007(2) 0.017(3)
O4 0.065(3) 0.063(4) 0.037(3) 0.008(3) -0.011(3) 0.006(3)
O5 0.041(3) 0.052(3) 0.041(3) -0.007(2) 0.002(2) -0.003(3)
O6 0.044(3) 0.049(3) 0.069(3) -0.001(3) -0.015(2) -0.010(3)
O7 0.041(3) 0.061(3) 0.045(3) 0.016(3) -0.003(2) -0.006(3)
O8 0.052(3) 0.050(3) 0.049(3) 0.007(3) 0.013(2) 0.009(3)
C1 0.059(4) 0.052(5) 0.034(3) 0.001(4) -0.003(3) 0.002(4)
C2 0.070(5) 0.036(4) 0.037(4) 0.005(3) 0.013(3) 0.004(4)
C3 0.048(4) 0.039(4) 0.044(4) -0.003(4) 0.011(3) -0.001(4)
C4 0.037(4) 0.033(4) 0.035(3) -0.004(3) -0.001(3) 0.000(3)
C5 0.038(4) 0.033(4) 0.029(3) -0.002(3) -0.003(3) -0.003(3)
C6 0.039(4) 0.035(4) 0.032(3) -0.006(3) 0.004(3) -0.003(3)
C7 0.045(4) 0.048(5) 0.043(4) 0.003(4) -0.001(3) 0.008(4)
C8 0.049(4) 0.047(5) 0.034(4) 0.000(4) 0.005(3) 0.001(4)
C9 0.036(4) 0.037(4) 0.037(3) -0.002(3) -0.001(3) 0.003(3)
C10 0.040(4) 0.040(4) 0.028(3) 0.002(3) 0.002(3) -0.002(3)
C11 0.046(4) 0.031(4) 0.033(3) 0.002(3) -0.005(3) 0.003(4)
C12 0.036(4) 0.036(4) 0.039(4) 0.001(3) -0.012(3) 0.005(3)
C13 0.053(4) 0.039(4) 0.041(4) 0.002(3) 0.000(3) 0.006(4)
C14 0.049(12) 0.041(11) 0.046(11) 0.003(9) -0.009(8) 0.007(9)
C15 0.053(13) 0.036(9) 0.040(8) 0.010(7) -0.003(8) 0.009(9)
C14' 0.051(17) 0.042(15) 0.047(16) 0.003(11) -0.006(11) 0.009(12)
C15' 0.049(16) 0.043(12) 0.040(10) 0.005(9) 0.001(10) 0.002(12)
C16 0.052(4) 0.040(4) 0.039(4) 0.004(4) 0.001(3) 0.006(4)
C17 0.056(5) 0.057(5) 0.037(4) 0.008(4) -0.004(3) -0.004(4)
C18 0.068(5) 0.065(6) 0.062(5) -0.011(5) 0.015(4) -0.016(5)
C19 0.056(13) 0.033(12) 0.060(12) 0.009(10) 0.009(9) -0.003(11)
C19' 0.058(15) 0.048(18) 0.045(14) 0.019(14) -0.005(11) 0.008(15)
C20 0.040(4) 0.056(5) 0.038(4) -0.001(3) 0.005(3) -0.006(4)
C21 0.039(4) 0.036(4) 0.052(4) 0.007(4) -0.006(3) -0.002(4)
C22 0.038(4) 0.036(4) 0.035(3) -0.006(3) 0.000(3) -0.004(3)
C23 0.036(4) 0.035(4) 0.038(4) 0.002(3) 0.003(3) 0.000(3)
C24 0.031(3) 0.039(4) 0.035(3) -0.001(3) 0.002(3) 0.004(3)
C25 0.034(4) 0.043(4) 0.034(3) 0.005(3) 0.004(3) 0.006(3)
C26 0.040(4) 0.050(5) 0.038(3) 0.005(4) -0.001(3) 0.000(4)
C27 0.040(4) 0.050(5) 0.042(4) 0.007(4) -0.006(3) -0.001(4)
C28 0.038(4) 0.041(4) 0.035(3) 0.001(3) 0.000(3) 0.001(3)
C29 0.037(4) 0.049(5) 0.034(3) -0.003(3) -0.002(3) 0.002(4)
C30 0.032(3) 0.039(4) 0.036(3) -0.001(3) 0.007(3) 0.000(3)
C31 0.036(4) 0.035(4) 0.040(4) 0.000(3) 0.006(3) 0.004(3)
C32 0.037(4) 0.040(4) 0.046(4) 0.006(3) 0.007(3) -0.001(4)
C33 0.050(4) 0.038(4) 0.062(5) 0.012(4) 0.008(4) 0.002(4)
C34 0.043(4) 0.040(4) 0.056(4) 0.005(4) 0.010(3) -0.006(4)
C35 0.038(4) 0.049(5) 0.043(4) -0.002(4) 0.000(3) -0.005(4)
C36 0.038(4) 0.058(5) 0.040(4) 0.004(4) 0.002(3) -0.007(4)
C37 0.056(5) 0.057(5) 0.062(5) -0.017(5) 0.000(4) 0.000(4)
C38 0.061(5) 0.053(5) 0.080(6) -0.023(5) 0.006(4) -0.009(5)

loop_
_atom_type_symbol
_atom_type_description
_atom_type_scat_dispersion_real
_atom_type_scat_dispersion_imag
_atom_type_scat_source
C C 0.0181 0.0091 'International Tables Vol C Tables 4.2.6.8 and 6.1.1.4'
H H 0.0000 0.0000 'International Tables Vol C Tables 4.2.6.8 and 6.1.1.4'
O O 0.0492 0.0322 'International Tables Vol C Tables 4.2.6.8 and 6.1.1.4'

loop_
_geom_angle_atom_site_label_1
_geom_angle_atom_site_label_2
_geom_angle_atom_site_label_3
_geom_angle
C1 O1 C4 108.8(4)
C2 O2 H2 109.5
C9 O3 H3 109.5
C17 O4 H4 109.5
C20 O5 C23 108.8(5)
C21 O6 H6 109.5
C28 O7 H7 109.5
C36 O8 H8 109.5
O1 C1 C2 107.1(5)
O1 C1 H1A 110.3
C2 C1 H1A 110.3
O1 C1 H1B 110.3
C2 C1 H1B 110.3
H1A C1 H1B 108.6
O2 C2 C1 113.0(6)
O2 C2 C3 112.8(6)
C1 C2 C3 102.9(5)
O2 C2 H2A 109.3
C1 C2 H2A 109.3
C3 C2 H2A 109.3
C4 C3 C2 101.1(5)
C4 C3 C18 112.4(6)
C2 C3 C18 113.1(6)
C4 C3 C8 107.7(6)
C2 C3 C8 111.1(6)
C18 C3 C8 110.9(6)
O1 C4 C5 110.1(5)
O1 C4 C3 104.7(5)
C5 C4 C3 117.2(6)
O1 C4 H4A 108.2
C5 C4 H4A 108.2
C3 C4 H4A 108.2
C6 C5 C9 118.6(6)
C6 C5 C4 122.8(6)
C9 C5 C4 118.6(6)
C5 C6 C12 122.4(6)
C5 C6 C7 119.8(6)
C12 C6 C7 117.7(6)
C6 C7 C8 113.6(5)
C6 C7 H7A 108.8
C8 C7 H7A 108.8
C6 C7 H7B 108.8
C8 C7 H7B 108.8
H7A C7 H7B 107.7
C3 C8 C7 113.7(6)
C3 C8 H8A 108.8
C7 C8 H8A 108.8
C3 C8 H8B 108.8
C7 C8 H8B 108.8
H8A C8 H8B 107.7
O3 C9 C5 117.7(6)
O3 C9 C10 122.1(6)
C5 C9 C10 120.2(6)
C11 C10 C9 119.9(6)
C11 C10 H10 120.0
C9 C10 H10 120.0
C10 C11 C12 120.8(6)
C10 C11 C16 117.4(6)
C12 C11 C16 121.7(6)
C11 C12 C6 117.8(6)
C11 C12 C13 122.1(6)
C6 C12 C13 119.9(6)
C14 C13 C12 113.4(9)
C14 C13 C14' 27.3(8)
C12 C13 C14' 110.8(10)
C14 C13 H13A 108.9
C12 C13 H13A 108.9
C14' C13 H13A 131.0
C14 C13 H13B 108.9
C12 C13 H13B 108.9
C14' C13 H13B 85.2
H13A C13 H13B 107.7
C14 C13 H13C 128.4
C12 C13 H13C 109.8
C14' C13 H13C 110.0
H13A C13 H13C 81.5
H13B C13 H13C 27.9
C14 C13 H13D 83.0
C12 C13 H13D 109.5
C14' C13 H13D 108.8
H13A C13 H13D 29.0
H13B C13 H13D 130.4
H13C C13 H13D 107.9
C13 C14 C15 107.8(19)
C13 C14 H14A 110.1
C15 C14 H14A 110.1
C13 C14 H14B 110.1
C15 C14 H14B 110.1
H14A C14 H14B 108.5
C14 C15 C16 110.6(17)
C14 C15 H15A 109.5
C16 C15 H15A 109.5
C14 C15 H15B 109.5
C16 C15 H15B 109.5
H15A C15 H15B 108.1
C15' C14' C13 114(2)
C15' C14' H14C 108.8
C13 C14' H14C 108.8
C15' C14' H14D 108.8
C13 C14' H14D 108.8
H14C C14' H14D 107.7
C16 C15' C14' 110(2)
C16 C15' H15C 109.8
C14' C15' H15C 109.8
C16 C15' H15D 109.8
C14' C15' H15D 109.8
H15C C15' H15D 108.2
C19 C16 C15' 82.4(11)
C19 C16 C17 117.8(11)
C15' C16 C17 126.0(14)
C19 C16 C11 114.4(12)
C15' C16 C11 110.5(9)
C17 C16 C11 105.0(6)
C19 C16 C15 110.3(10)
C15' C16 C15 32.1(8)
C17 C16 C15 97.7(10)
C11 C16 C15 110.3(7)
C19 C16 C19' 23.5(10)
C15' C16 C19' 105.5(12)
C17 C16 C19' 99.6(13)
C11 C16 C19' 109.0(12)
C15 C16 C19' 130.8(11)
O4 C17 C16 111.0(6)
O4 C17 H17A 109.4
C16 C17 H17A 109.4
O4 C17 H17B 109.4
C16 C17 H17B 109.4
H17A C17 H17B 108.0
C3 C18 H18A 109.5
C3 C18 H18B 109.5
H18A C18 H18B 109.5
C3 C18 H18C 109.5
H18A C18 H18C 109.5
H18B C18 H18C 109.5
C16 C19 H19A 109.5
C16 C19 H19B 109.5
C16 C19 H19C 109.5
C16 C19' H19D 109.5
C16 C19' H19E 109.5
H19D C19' H19E 109.5
C16 C19' H19F 109.5
H19D C19' H19F 109.5
H19E C19' H19F 109.5
O5 C20 C21 106.6(5)
O5 C20 H20A 110.4
C21 C20 H20A 110.4
O5 C20 H20B 110.4
C21 C20 H20B 110.4
H20A C20 H20B 108.6
O6 C21 C22 116.5(6)
O6 C21 C20 111.7(6)
C22 C21 C20 103.2(5)
O6 C21 H21 108.4
C22 C21 H21 108.4
C20 C21 H21 108.4
C37 C22 C21 111.9(6)
C37 C22 C23 113.5(6)
C21 C22 C23 100.7(5)
C37 C22 C27 111.4(6)
C21 C22 C27 109.9(6)
C23 C22 C27 108.8(5)
O5 C23 C24 108.9(5)
O5 C23 C22 105.3(5)
C24 C23 C22 117.1(5)
O5 C23 H23 108.4
C24 C23 H23 108.4
C22 C23 H23 108.4
C25 C24 C28 118.6(6)
C25 C24 C23 123.2(6)
C28 C24 C23 118.2(6)
C31 C25 C24 121.0(6)
C31 C25 C26 120.7(6)
C24 C25 C26 118.2(6)
C25 C26 C27 114.9(5)
C25 C26 H26A 108.6
C27 C26 H26A 108.6
C25 C26 H26B 108.6
C27 C26 H26B 108.6
H26A C26 H26B 107.5
C26 C27 C22 113.0(5)
C26 C27 H27A 109.0
C22 C27 H27A 109.0
C26 C27 H27B 109.0
C22 C27 H27B 109.0
H27A C27 H27B 107.8
O7 C28 C29 122.8(6)
O7 C28 C24 117.0(6)
C29 C28 C24 120.2(6)
C28 C29 C30 121.4(6)
C28 C29 H29 119.3
C30 C29 H29 119.3
C31 C30 C29 118.5(6)
C31 C30 C35 123.6(6)
C29 C30 C35 117.9(6)
C25 C31 C30 120.2(6)
C25 C31 C32 120.3(5)
C30 C31 C32 119.4(6)
C33 C32 C31 112.7(5)
C33 C32 H32A 109.0
C31 C32 H32A 109.0
C33 C32 H32B 109.0
C31 C32 H32B 109.0
H32A C32 H32B 107.8
C32 C33 C34 109.3(6)
C32 C33 H33A 109.8
C34 C33 H33A 109.8
C32 C33 H33B 109.8
C34 C33 H33B 109.8
H33A C33 H33B 108.3
C33 C34 C35 112.2(5)
C33 C34 H34A 109.2
C35 C34 H34A 109.2
C33 C34 H34B 109.2
C35 C34 H34B 109.2
H34A C34 H34B 107.9
C36 C35 C30 111.4(6)
C36 C35 C34 109.2(5)
C30 C35 C34 112.3(5)
C36 C35 C38 105.8(6)
C30 C35 C38 108.1(5)
C34 C35 C38 109.9(6)
O8 C36 C35 111.0(5)
O8 C36 H36A 109.4
C35 C36 H36A 109.4
O8 C36 H36B 109.4
C35 C36 H36B 109.4
H36A C36 H36B 108.0
C22 C37 H37A 109.5
C22 C37 H37B 109.5
H37A C37 H37B 109.5
C22 C37 H37C 109.5
H37A C37 H37C 109.5
H37B C37 H37C 109.5
C35 C38 H38A 109.5
C35 C38 H38B 109.5
H38A C38 H38B 109.5
C35 C38 H38C 109.5
H38A C38 H38C 109.5
H38B C38 H38C 109.5

loop_
_geom_bond_atom_site_label_1
_geom_bond_atom_site_label_2
_geom_bond_distance
O1 C1 1.439(6)
O1 C4 1.461(6)
O2 C2 1.414(7)
O2 H2 0.8200
O3 C9 1.375(7)
O3 H3 0.8200
O4 C17 1.437(7)
O4 H4 0.8200
O5 C20 1.423(7)
O5 C23 1.461(7)
O6 C21 1.415(7)
O6 H6 0.8200
O7 C28 1.369(7)
O7 H7 0.8200
O8 C36 1.430(7)
O8 H8 0.8200
C1 C2 1.508(8)
C1 H1A 0.9700
C1 H1B 0.9700
C2 C3 1.528(8)
C2 H2A 0.9800
C3 C4 1.521(8)
C3 C18 1.531(9)
C3 C8 1.531(9)
C4 C5 1.494(8)
C4 H4A 0.9800
C5 C6 1.379(8)
C5 C9 1.396(8)
C6 C12 1.405(8)
C6 C7 1.528(7)
C7 C8 1.531(8)
C7 H7A 0.9700
C7 H7B 0.9700
C8 H8A 0.9700
C8 H8B 0.9700
C9 C10 1.400(8)
C10 C11 1.390(8)
C10 H10 0.9300
C11 C12 1.392(8)
C11 C16 1.546(8)
C12 C13 1.515(9)
C13 C14 1.48(2)
C13 C14' 1.59(3)
C13 H13A 0.9700
C13 H13B 0.9700
C13 H13C 0.9700
C13 H13D 0.9700
C14 C15 1.54(3)
C14 H14A 0.9700
C14 H14B 0.9700
C15 C16 1.608(18)
C15 H15A 0.9700
C15 H15B 0.9700
C14' C15' 1.49(4)
C14' H14C 0.9700
C14' H14D 0.9700
C15' C16 1.49(2)
C15' H15C 0.9700
C15' H15D 0.9700
C16 C19 1.47(3)
C16 C17 1.522(9)
C16 C19' 1.64(3)
C17 H17A 0.9700
C17 H17B 0.9700
C18 H18A 0.9600
C18 H18B 0.9600
C18 H18C 0.9600
C19 H19A 0.9600
C19 H19B 0.9600
C19 H19C 0.9600
C19' H19D 0.9600
C19' H19E 0.9600
C19' H19F 0.9600
C20 C21 1.516(8)
C20 H20A 0.9700
C20 H20B 0.9700
C21 C22 1.514(8)
C21 H21 0.9800
C22 C37 1.506(8)
C22 C23 1.515(8)
C22 C27 1.543(8)
C23 C24 1.496(8)
C23 H23 0.9800
C24 C25 1.404(8)
C24 C28 1.412(8)
C25 C31 1.388(8)
C25 C26 1.524(7)
C26 C27 1.526(8)
C26 H26A 0.9700
C26 H26B 0.9700
C27 H27A 0.9700
C27 H27B 0.9700
C28 C29 1.371(8)
C29 C30 1.410(8)
C29 H29 0.9300
C30 C31 1.403(8)
C30 C35 1.526(8)
C31 C32 1.517(8)
C32 C33 1.510(8)
C32 H32A 0.9700
C32 H32B 0.9700
C33 C34 1.514(8)
C33 H33A 0.9700
C33 H33B 0.9700
C34 C35 1.537(9)
C34 H34A 0.9700
C34 H34B 0.9700
C35 C36 1.525(8)
C35 C38 1.541(9)
C36 H36A 0.9700
C36 H36B 0.9700
C37 H37A 0.9600
C37 H37B 0.9600
C37 H37C 0.9600
C38 H38A 0.9600
C38 H38B 0.9600
C38 H38C 0.9600

loop_
_geom_torsion_atom_site_label_1
_geom_torsion_atom_site_label_2
_geom_torsion_atom_site_label_3
_geom_torsion_atom_site_label_4
_geom_torsion
C4 O1 C1 C2 -2.7(7)
O1 C1 C2 O2 147.6(6)
O1 C1 C2 C3 25.7(7)
O2 C2 C3 C4 -159.5(6)
C1 C2 C3 C4 -37.4(7)
O2 C2 C3 C18 80.1(8)
C1 C2 C3 C18 -157.8(6)
O2 C2 C3 C8 -45.5(8)
C1 C2 C3 C8 76.6(7)
C1 O1 C4 C5 -148.5(5)
C1 O1 C4 C3 -21.6(7)
C2 C3 C4 O1 36.5(7)
C18 C3 C4 O1 157.4(6)
C8 C3 C4 O1 -80.1(6)
C2 C3 C4 C5 158.7(6)
C18 C3 C4 C5 -80.3(8)
C8 C3 C4 C5 42.2(8)
O1 C4 C5 C6 104.6(7)
C3 C4 C5 C6 -14.9(9)
O1 C4 C5 C9 -76.3(7)
C3 C4 C5 C9 164.2(6)
C9 C5 C6 C12 -2.6(9)
C4 C5 C6 C12 176.5(6)
C9 C5 C6 C7 -179.1(6)
C4 C5 C6 C7 0.0(9)
C5 C6 C7 C8 -15.0(9)
C12 C6 C7 C8 168.3(6)
C4 C3 C8 C7 -57.6(7)
C2 C3 C8 C7 -167.5(5)
C18 C3 C8 C7 65.8(7)
C6 C7 C8 C3 45.2(8)
C6 C5 C9 O3 -177.0(6)
C4 C5 C9 O3 3.9(9)
C6 C5 C9 C10 3.9(9)
C4 C5 C9 C10 -175.2(6)
O3 C9 C10 C11 180.0(6)
C5 C9 C10 C11 -1.0(10)
C9 C10 C11 C12 -3.3(10)
C9 C10 C11 C16 173.1(6)
C10 C11 C12 C6 4.5(9)
C16 C11 C12 C6 -171.7(6)
C10 C11 C12 C13 -172.1(6)
C16 C11 C12 C13 11.6(10)
C5 C6 C12 C11 -1.5(9)
C7 C6 C12 C11 175.0(6)
C5 C6 C12 C13 175.2(6)
C7 C6 C12 C13 -8.3(9)
C11 C12 C13 C14 15.1(15)
C6 C12 C13 C14 -161.5(13)
C11 C12 C13 C14' -14.2(17)
C6 C12 C13 C14' 169.2(15)
C12 C13 C14 C15 -53(2)
C14' C13 C14 C15 37(3)
C13 C14 C15 C16 67(3)
C14 C13 C14' C15' -61(4)
C12 C13 C14' C15' 40(3)
C13 C14' C15' C16 -62(4)
C14' C15' C16 C19 169(3)
C14' C15' C16 C17 -72(2)
C14' C15' C16 C11 56(3)
C14' C15' C16 C15 -40(3)
C14' C15' C16 C19' 173(3)
C10 C11 C16 C19 60.7(13)
C12 C11 C16 C19 -122.9(12)
C10 C11 C16 C15' 151.5(16)
C12 C11 C16 C15' -32.1(17)
C10 C11 C16 C17 -69.9(7)
C12 C11 C16 C17 106.5(7)
C10 C11 C16 C15 -174.2(12)
C12 C11 C16 C15 2.2(13)
C10 C11 C16 C19' 36.1(15)
C12 C11 C16 C19' -147.6(14)
C14 C15 C16 C19 87(2)
C14 C15 C16 C15' 56(2)
C14 C15 C16 C17 -149.8(18)
C14 C15 C16 C11 -41(2)
C14 C15 C16 C19' 100(3)
C19 C16 C17 O4 53.6(14)
C15' C16 C17 O4 -47.8(14)
C11 C16 C17 O4 -177.8(5)
C15 C16 C17 O4 -64.3(9)
C19' C16 C17 O4 69.4(12)
C23 O5 C20 C21 -4.3(7)
O5 C20 C21 O6 152.9(5)
O5 C20 C21 C22 26.9(7)
O6 C21 C22 C37 78.8(8)
C20 C21 C22 C37 -158.5(6)
O6 C21 C22 C23 -160.4(6)
C20 C21 C22 C23 -37.6(7)
O6 C21 C22 C27 -45.7(8)
C20 C21 C22 C27 77.1(6)
C20 O5 C23 C24 -146.6(5)
C20 O5 C23 C22 -20.2(7)
C37 C22 C23 O5 155.6(5)
C21 C22 C23 O5 35.8(7)
C27 C22 C23 O5 -79.7(6)
C37 C22 C23 C24 -83.3(8)
C21 C22 C23 C24 156.9(6)
C27 C22 C23 C24 41.4(8)
O5 C23 C24 C25 101.5(7)
C22 C23 C24 C25 -17.7(9)
O5 C23 C24 C28 -75.9(7)
C22 C23 C24 C28 164.8(6)
C28 C24 C25 C31 0.6(10)
C23 C24 C25 C31 -176.8(6)
C28 C24 C25 C26 -176.6(6)
C23 C24 C25 C26 5.9(9)
C31 C25 C26 C27 162.3(6)
C24 C25 C26 C27 -20.5(9)
C25 C26 C27 C22 46.6(8)
C37 C22 C27 C26 69.8(7)
C21 C22 C27 C26 -165.5(5)
C23 C22 C27 C26 -56.1(7)
C25 C24 C28 O7 -178.6(6)
C23 C24 C28 O7 -1.0(9)
C25 C24 C28 C29 2.5(10)
C23 C24 C28 C29 -179.9(6)
O7 C28 C29 C30 177.7(6)
C24 C28 C29 C30 -3.5(10)
C28 C29 C30 C31 1.3(9)
C28 C29 C30 C35 -176.9(6)
C24 C25 C31 C30 -2.8(10)
C26 C25 C31 C30 174.4(6)
C24 C25 C31 C32 173.9(6)
C26 C25 C31 C32 -9.0(9)
C29 C30 C31 C25 1.8(9)
C35 C30 C31 C25 179.9(6)
C29 C30 C31 C32 -174.9(6)
C35 C30 C31 C32 3.3(9)
C25 C31 C32 C33 -154.7(6)
C30 C31 C32 C33 21.9(8)
C31 C32 C33 C34 -54.2(7)
C32 C33 C34 C35 63.3(8)
C31 C30 C35 C36 127.6(6)
C29 C30 C35 C36 -54.3(8)
C31 C30 C35 C34 4.7(9)
C29 C30 C35 C34 -177.1(6)
C31 C30 C35 C38 -116.7(7)
C29 C30 C35 C38 61.5(8)
C33 C34 C35 C36 -161.9(6)
C33 C34 C35 C30 -37.8(8)
C33 C34 C35 C38 82.6(7)
C30 C35 C36 O8 -71.2(7)
C34 C35 C36 O8 53.4(7)
C38 C35 C36 O8 171.6(6)
